data_1553819
loop_
_publ_author_name
'Tang, Yang'
'Yu, Qiong'
'Ma, Shengming'

_publ_section_title
;
 Efficient trifluoromethylation via the cyclopropanation of allenes and
 subsequent C--C bond cleavage
;
_journal_issue 9
_journal_name_full 'Organic Chemistry Frontiers'
_journal_page_first 1762
_journal_paper_doi 10.1039/C7QO00419B
_journal_volume 4
_journal_year 2017
_chemical_formula_sum 'C25 H26 F3 N O5'
_chemical_formula_weight 477.47
_space_group_IT_number 14
_space_group_name_Hall '-P 2yn'
_space_group_name_H-M_alt 'P 1 21/n 1'
_symmetry_cell_setting monoclinic
_symmetry_space_group_name_H-M 'P 1 21/n 1'
_atom_sites_solution_hydrogens geom
_atom_sites_solution_primary direct
_atom_sites_solution_secondary difmap
_audit_creation_method SHELXL-97
_audit_update_record
;
2014-07-08 deposited with the CCDC.
2017-06-23 downloaded from the CCDC.
;
_cell_angle_alpha 90.00
_cell_angle_beta 102.3600(10)
_cell_angle_gamma 90.00
_cell_formula_units_Z 4
_cell_length_a 14.9433(6)
_cell_length_b 9.3141(4)
_cell_length_c 17.6377(6)
_cell_measurement_temperature 173(2)
_cell_volume 2397.98(16)
_computing_structure_refinement 'SHELXL-97 (Sheldrick, 2008)'
_computing_structure_solution 'SHELXS-97 (Sheldrick, 2008)'
_diffrn_ambient_temperature 173(2)
_diffrn_measured_fraction_theta_full 1.000
_diffrn_measured_fraction_theta_max 1.000
_diffrn_radiation_monochromator graphite
_diffrn_radiation_source 'fine-focus sealed tube'
_diffrn_radiation_type MoK\a
_diffrn_radiation_wavelength 0.71073
_diffrn_reflns_av_R_equivalents 0.0620
_diffrn_reflns_av_sigmaI/netI 0.0412
_diffrn_reflns_limit_h_max 17
_diffrn_reflns_limit_h_min -17
_diffrn_reflns_limit_k_max 11
_diffrn_reflns_limit_k_min -11
_diffrn_reflns_limit_l_max 20
_diffrn_reflns_limit_l_min -20
_diffrn_reflns_number 27266
_diffrn_reflns_theta_full 25.01
_diffrn_reflns_theta_max 25.01
_diffrn_reflns_theta_min 1.62
_exptl_absorpt_coefficient_mu 0.107
_exptl_absorpt_correction_T_max 0.9810
_exptl_absorpt_correction_T_min 0.9626
_exptl_absorpt_correction_type multi-scan
_exptl_absorpt_process_details sadabs
_exptl_crystal_colour colorless
_exptl_crystal_density_diffrn 1.323
_exptl_crystal_density_method 'not measured'
_exptl_crystal_description block
_exptl_crystal_F_000 1000
_exptl_crystal_size_max 0.36
_exptl_crystal_size_mid 0.32
_exptl_crystal_size_min 0.18
_refine_diff_density_max 0.257
_refine_diff_density_min -0.230
_refine_diff_density_rms 0.034
_refine_ls_extinction_method none
_refine_ls_goodness_of_fit_ref 1.016
_refine_ls_hydrogen_treatment constr
_refine_ls_matrix_type full
_refine_ls_number_parameters 308
_refine_ls_number_reflns 4219
_refine_ls_number_restraints 0
_refine_ls_restrained_S_all 1.016
_refine_ls_R_factor_all 0.0948
_refine_ls_R_factor_gt 0.0494
_refine_ls_shift/su_max 0.000
_refine_ls_shift/su_mean 0.000
_refine_ls_structure_factor_coef Fsqd
_refine_ls_weighting_details 'calc w=1/[\s^2^(Fo^2^)+(0.0613P)^2^+0.6153P] where P=(Fo^2^+2Fc^2^)/3'
_refine_ls_weighting_scheme calc
_refine_ls_wR_factor_gt 0.1183
_refine_ls_wR_factor_ref 0.1463
_reflns_number_gt 2480
_reflns_number_total 4219
_reflns_threshold_expression >2sigma(I)
_cod_data_source_file c7qo00419b2.cif
_cod_data_source_block z
_cod_depositor_comments
;
The following automatic conversions were performed:

data item '_symmetry_cell_setting' value 'Monoclinic' was changed to
'monoclinic' in accordance with the
/home/saulius/struct/COD-crude-data/automatic-downloads/DataCite-retrospective/RSC/depositions/lib/dictionaries/cif_core.dic
dictionary named 'cif_core.dic' version 2.4.2 last updated on
2011-04-26.

Automatic conversion script
Id: cif_fix_values 6909 2019-04-08 15:41:33Z antanas 
;
_cod_original_sg_symbol_H-M P2(1)/n
_cod_database_code 1553819

loop_
_symmetry_equiv_pos_as_xyz
'x, y, z'
'-x+1/2, y+1/2, -z+1/2'
'-x, -y, -z'
'x-1/2, -y-1/2, z-1/2'

loop_
_atom_site_label
_atom_site_type_symbol
_atom_site_fract_x
_atom_site_fract_y
_atom_site_fract_z
_atom_site_U_iso_or_equiv
_atom_site_adp_type
_atom_site_occupancy
_atom_site_symmetry_multiplicity
_atom_site_calc_flag
_atom_site_refinement_flags
F1 F 0.36946(16) 0.6005(3) 0.20830(15) 0.1535(10) Uani 1 1 d .
F2 F 0.29690(18) 0.4162(2) 0.16827(16) 0.1481(10) Uani 1 1 d .
F3 F 0.34634(15) 0.5452(2) 0.09095(12) 0.1170(8) Uani 1 1 d .
O1 O -0.02570(14) 0.7321(2) -0.06171(14) 0.0916(7) Uani 1 1 d .
O2 O 0.03042(14) 0.9380(2) -0.09564(13) 0.0902(7) Uani 1 1 d .
O3 O 0.11314(17) 0.5017(2) -0.15438(12) 0.0942(7) Uani 1 1 d .
O4 O 0.06980(13) 0.7073(2) -0.21615(11) 0.0763(6) Uani 1 1 d .
O5 O 0.27057(11) 0.79330(16) 0.04517(9) 0.0530(4) Uani 1 1 d .
N1 N 0.23316(13) 0.89701(19) -0.01385(11) 0.0513(5) Uani 1 1 d .
C1 C 0.29604(17) 1.0123(2) -0.01084(13) 0.0486(6) Uani 1 1 d .
C2 C 0.37962(19) 1.0158(3) 0.03912(16) 0.0692(8) Uani 1 1 d .
H2A H 0.3999 0.9359 0.0718 0.083 Uiso 1 1 calc R
C3 C 0.4348(2) 1.1361(3) 0.04199(18) 0.0866(10) Uani 1 1 d .
H3A H 0.4927 1.1383 0.0770 0.104 Uiso 1 1 calc R
C4 C 0.4072(2) 1.2505(3) -0.00451(17) 0.0799(9) Uani 1 1 d .
H4A H 0.4455 1.3325 -0.0020 0.096 Uiso 1 1 calc R
C5 C 0.3243(2) 1.2473(3) -0.05494(18) 0.0773(9) Uani 1 1 d .
H5A H 0.3051 1.3270 -0.0881 0.093 Uiso 1 1 calc R
C6 C 0.2680(2) 1.1293(3) -0.05817(16) 0.0679(8) Uani 1 1 d .
H6A H 0.2099 1.1283 -0.0930 0.081 Uiso 1 1 calc R
C7 C 0.27800(16) 0.7577(2) -0.12567(14) 0.0496(6) Uani 1 1 d .
C8 C 0.33780(18) 0.6516(3) -0.09106(15) 0.0586(7) Uani 1 1 d .
H8A H 0.3366 0.6212 -0.0399 0.070 Uiso 1 1 calc R
C9 C 0.3992(2) 0.5890(3) -0.12955(17) 0.0677(8) Uani 1 1 d .
H9A H 0.4392 0.5157 -0.1047 0.081 Uiso 1 1 calc R
C10 C 0.4030(2) 0.6317(3) -0.20330(18) 0.0718(8) Uani 1 1 d .
H10A H 0.4445 0.5875 -0.2300 0.086 Uiso 1 1 calc R
C11 C 0.3459(2) 0.7391(4) -0.23765(17) 0.0788(9) Uani 1 1 d .
H11A H 0.3487 0.7708 -0.2883 0.095 Uiso 1 1 calc R
C12 C 0.2841(2) 0.8018(3) -0.19951(15) 0.0668(8) Uani 1 1 d .
H12A H 0.2452 0.8764 -0.2243 0.080 Uiso 1 1 calc R
C13 C 0.20428(17) 0.8255(3) -0.08996(14) 0.0527(6) Uani 1 1 d .
H13A H 0.1756 0.9021 -0.1270 0.063 Uiso 1 1 calc R
C14 C 0.12491(16) 0.7221(3) -0.08164(14) 0.0550(6) Uani 1 1 d .
C15 C 0.15095(18) 0.6279(3) -0.00886(14) 0.0578(7) Uani 1 1 d .
H15A H 0.0957 0.5782 0.0005 0.069 Uiso 1 1 calc R
H15B H 0.1956 0.5540 -0.0170 0.069 Uiso 1 1 calc R
C16 C 0.19256(18) 0.7188(3) 0.06143(14) 0.0550(6) Uani 1 1 d .
H16A H 0.1461 0.7923 0.0683 0.066 Uiso 1 1 calc R
C17 C 0.1873(3) 0.5493(4) 0.2634(2) 0.1171(14) Uani 1 1 d .
H17A H 0.2465 0.5006 0.2685 0.176 Uiso 1 1 calc R
H17B H 0.1391 0.4779 0.2632 0.176 Uiso 1 1 calc R
H17C H 0.1900 0.6151 0.3072 0.176 Uiso 1 1 calc R
C18 C 0.1663(2) 0.6334(3) 0.18810(17) 0.0760(9) Uani 1 1 d .
C19 C 0.0774(3) 0.7132(4) 0.1766(2) 0.1065(12) Uani 1 1 d .
H19A H 0.0860 0.8113 0.1593 0.160 Uiso 1 1 calc R
H19B H 0.0568 0.7165 0.2257 0.160 Uiso 1 1 calc R
H19C H 0.0313 0.6642 0.1372 0.160 Uiso 1 1 calc R
C20 C 0.21981(19) 0.6360(3) 0.13646(15) 0.0608(7) Uani 1 1 d .
C21 C 0.3063(2) 0.5531(4) 0.15053(19) 0.0808(9) Uani 1 1 d .
C22 C 0.0393(2) 0.8140(3) -0.08055(17) 0.0674(8) Uani 1 1 d .
C23 C -0.1117(2) 0.8036(4) -0.0604(3) 0.1335(16) Uani 1 1 d .
H23A H -0.1546 0.7345 -0.0459 0.200 Uiso 1 1 calc R
H23B H -0.1378 0.8428 -0.1119 0.200 Uiso 1 1 calc R
H23C H -0.1008 0.8818 -0.0223 0.200 Uiso 1 1 calc R
C24 C 0.10203(18) 0.6280(3) -0.15357(17) 0.0641(7) Uani 1 1 d .
C25 C 0.0535(3) 0.6350(4) -0.29073(17) 0.1013(12) Uani 1 1 d .
H25A H 0.0306 0.7043 -0.3321 0.152 Uiso 1 1 calc R
H25B H 0.0080 0.5588 -0.2917 0.152 Uiso 1 1 calc R
H25C H 0.1109 0.5929 -0.2987 0.152 Uiso 1 1 calc R

loop_
_atom_site_aniso_label
_atom_site_aniso_U_11
_atom_site_aniso_U_22
_atom_site_aniso_U_33
_atom_site_aniso_U_23
_atom_site_aniso_U_13
_atom_site_aniso_U_12
F1 0.0913(15) 0.227(3) 0.1255(19) -0.0363(19) -0.0127(14) 0.0130(17)
F2 0.166(2) 0.0977(16) 0.190(2) 0.0686(16) 0.0587(19) 0.0307(15)
F3 0.1306(17) 0.1351(17) 0.0978(14) 0.0472(12) 0.0523(13) 0.0662(14)
O1 0.0560(12) 0.0880(15) 0.136(2) -0.0213(13) 0.0314(12) -0.0065(12)
O2 0.0761(14) 0.0704(14) 0.1178(18) -0.0013(13) 0.0066(12) 0.0158(11)
O3 0.131(2) 0.0631(13) 0.0847(15) -0.0235(11) 0.0159(13) -0.0141(13)
O4 0.0742(13) 0.0867(14) 0.0615(12) -0.0130(11) -0.0002(10) -0.0049(11)
O5 0.0563(10) 0.0486(9) 0.0532(10) 0.0067(8) 0.0095(8) -0.0088(8)
N1 0.0571(13) 0.0428(11) 0.0507(12) 0.0032(9) 0.0042(10) -0.0053(9)
C1 0.0571(15) 0.0442(13) 0.0463(14) -0.0062(11) 0.0148(12) -0.0072(12)
C2 0.0767(19) 0.0569(16) 0.0651(17) 0.0062(14) -0.0046(15) -0.0175(15)
C3 0.089(2) 0.077(2) 0.081(2) 0.0056(17) -0.0107(17) -0.0338(18)
C4 0.099(2) 0.0610(18) 0.076(2) -0.0010(16) 0.0114(18) -0.0347(17)
C5 0.099(2) 0.0506(16) 0.079(2) 0.0106(14) 0.0118(18) -0.0115(16)
C6 0.0703(18) 0.0538(16) 0.0736(18) 0.0101(14) 0.0020(14) -0.0066(14)
C7 0.0543(15) 0.0447(13) 0.0484(14) -0.0014(11) 0.0078(11) -0.0117(12)
C8 0.0656(17) 0.0580(15) 0.0563(16) 0.0046(13) 0.0221(14) -0.0046(14)
C9 0.0685(19) 0.0611(17) 0.077(2) 0.0039(15) 0.0242(16) -0.0071(14)
C10 0.079(2) 0.0668(18) 0.078(2) -0.0089(16) 0.0356(16) -0.0165(16)
C11 0.096(2) 0.091(2) 0.0562(17) 0.0030(17) 0.0306(17) -0.021(2)
C12 0.077(2) 0.0634(17) 0.0594(18) 0.0068(14) 0.0132(15) -0.0079(15)
C13 0.0577(15) 0.0455(13) 0.0512(14) -0.0018(11) 0.0036(12) -0.0053(12)
C14 0.0493(15) 0.0536(14) 0.0602(16) -0.0098(12) 0.0078(12) -0.0069(12)
C15 0.0566(15) 0.0521(15) 0.0673(17) -0.0012(13) 0.0194(13) -0.0102(12)
C16 0.0560(15) 0.0530(15) 0.0586(16) -0.0001(12) 0.0182(12) -0.0076(12)
C17 0.153(4) 0.129(3) 0.080(2) 0.015(2) 0.050(2) -0.032(3)
C18 0.089(2) 0.078(2) 0.0675(19) -0.0045(16) 0.0304(17) -0.0312(18)
C19 0.098(3) 0.125(3) 0.114(3) -0.003(2) 0.062(2) -0.017(2)
C20 0.0707(18) 0.0561(15) 0.0587(16) 0.0011(13) 0.0203(14) -0.0143(14)
C21 0.093(2) 0.082(2) 0.069(2) 0.0174(17) 0.0209(19) 0.0010(19)
C22 0.0567(18) 0.0694(19) 0.0723(19) -0.0161(16) 0.0055(14) -0.0042(16)
C23 0.059(2) 0.135(3) 0.213(5) -0.041(3) 0.043(3) 0.006(2)
C24 0.0574(17) 0.0650(19) 0.0689(19) -0.0137(15) 0.0111(14) -0.0130(14)
C25 0.105(3) 0.132(3) 0.063(2) -0.029(2) 0.0091(18) -0.026(2)

loop_
_atom_type_symbol
_atom_type_description
_atom_type_scat_dispersion_real
_atom_type_scat_dispersion_imag
_atom_type_scat_source
C C 0.0033 0.0016 'International Tables Vol C Tables 4.2.6.8 and 6.1.1.4'
H H 0.0000 0.0000 'International Tables Vol C Tables 4.2.6.8 and 6.1.1.4'
N N 0.0061 0.0033 'International Tables Vol C Tables 4.2.6.8 and 6.1.1.4'
O O 0.0106 0.0060 'International Tables Vol C Tables 4.2.6.8 and 6.1.1.4'
F F 0.0171 0.0103 'International Tables Vol C Tables 4.2.6.8 and 6.1.1.4'

loop_
_geom_angle_atom_site_label_1
_geom_angle_atom_site_label_2
_geom_angle_atom_site_label_3
_geom_angle
C22 O1 C23 115.9(3)
C24 O4 C25 117.1(2)
C16 O5 N1 105.17(16)
C1 N1 O5 109.17(16)
C1 N1 C13 115.90(19)
O5 N1 C13 110.28(16)
C2 C1 C6 119.2(2)
C2 C1 N1 123.2(2)
C6 C1 N1 117.5(2)
C1 C2 C3 119.8(3)
C1 C2 H2A 120.1
C3 C2 H2A 120.1
C4 C3 C2 120.8(3)
C4 C3 H3A 119.6
C2 C3 H3A 119.6
C3 C4 C5 119.7(3)
C3 C4 H4A 120.2
C5 C4 H4A 120.2
C4 C5 C6 120.4(3)
C4 C5 H5A 119.8
C6 C5 H5A 119.8
C5 C6 C1 120.1(3)
C5 C6 H6A 120.0
C1 C6 H6A 120.0
C8 C7 C12 117.4(2)
C8 C7 C13 124.8(2)
C12 C7 C13 117.7(2)
C9 C8 C7 121.2(2)
C9 C8 H8A 119.4
C7 C8 H8A 119.4
C10 C9 C8 120.6(3)
C10 C9 H9A 119.7
C8 C9 H9A 119.7
C11 C10 C9 118.9(3)
C11 C10 H10A 120.6
C9 C10 H10A 120.6
C10 C11 C12 120.7(3)
C10 C11 H11A 119.6
C12 C11 H11A 119.6
C11 C12 C7 121.1(3)
C11 C12 H12A 119.5
C7 C12 H12A 119.5
N1 C13 C7 117.87(19)
N1 C13 C14 105.83(19)
C7 C13 C14 114.60(19)
N1 C13 H13A 105.9
C7 C13 H13A 105.9
C14 C13 H13A 105.9
C24 C14 C15 109.9(2)
C24 C14 C22 106.9(2)
C15 C14 C22 111.7(2)
C24 C14 C13 108.5(2)
C15 C14 C13 111.73(19)
C22 C14 C13 107.9(2)
C16 C15 C14 110.46(19)
C16 C15 H15A 109.6
C14 C15 H15A 109.6
C16 C15 H15B 109.6
C14 C15 H15B 109.6
H15A C15 H15B 108.1
O5 C16 C20 110.1(2)
O5 C16 C15 108.28(19)
C20 C16 C15 114.6(2)
O5 C16 H16A 107.9
C20 C16 H16A 107.9
C15 C16 H16A 107.9
C18 C17 H17A 109.5
C18 C17 H17B 109.5
H17A C17 H17B 109.5
C18 C17 H17C 109.5
H17A C17 H17C 109.5
H17B C17 H17C 109.5
C20 C18 C19 122.8(3)
C20 C18 C17 124.5(3)
C19 C18 C17 112.7(3)
C18 C19 H19A 109.5
C18 C19 H19B 109.5
H19A C19 H19B 109.5
C18 C19 H19C 109.5
H19A C19 H19C 109.5
H19B C19 H19C 109.5
C18 C20 C21 120.3(3)
C18 C20 C16 121.3(3)
C21 C20 C16 118.4(2)
F1 C21 F3 105.4(3)
F1 C21 F2 103.6(3)
F3 C21 F2 102.9(3)
F1 C21 C20 114.4(3)
F3 C21 C20 115.1(3)
F2 C21 C20 114.1(3)
O2 C22 O1 124.1(3)
O2 C22 C14 126.2(3)
O1 C22 C14 109.6(3)
O1 C23 H23A 109.5
O1 C23 H23B 109.5
H23A C23 H23B 109.5
O1 C23 H23C 109.5
H23A C23 H23C 109.5
H23B C23 H23C 109.5
O3 C24 O4 124.5(3)
O3 C24 C14 125.0(3)
O4 C24 C14 110.5(2)
O4 C25 H25A 109.5
O4 C25 H25B 109.5
H25A C25 H25B 109.5
O4 C25 H25C 109.5
H25A C25 H25C 109.5
H25B C25 H25C 109.5

loop_
_geom_bond_atom_site_label_1
_geom_bond_atom_site_label_2
_geom_bond_distance
F1 C21 1.309(4)
F2 C21 1.327(4)
F3 C21 1.318(3)
O1 C22 1.332(3)
O1 C23 1.452(4)
O2 C22 1.186(3)
O3 C24 1.189(3)
O4 C24 1.330(3)
O4 C25 1.451(3)
O5 C16 1.437(3)
O5 N1 1.442(2)
N1 C1 1.421(3)
N1 C13 1.478(3)
C1 C2 1.366(3)
C1 C6 1.382(3)
C2 C3 1.385(4)
C2 H2A 0.9500
C3 C4 1.354(4)
C3 H3A 0.9500
C4 C5 1.362(4)
C4 H4A 0.9500
C5 C6 1.378(4)
C5 H5A 0.9500
C6 H6A 0.9500
C7 C8 1.383(3)
C7 C12 1.387(3)
C7 C13 1.519(3)
C8 C9 1.382(4)
C8 H8A 0.9500
C9 C10 1.373(4)
C9 H9A 0.9500
C10 C11 1.369(4)
C10 H10A 0.9500
C11 C12 1.383(4)
C11 H11A 0.9500
C12 H12A 0.9500
C13 C14 1.559(3)
C13 H13A 1.0000
C14 C24 1.520(4)
C14 C15 1.535(3)
C14 C22 1.543(4)
C15 C16 1.520(3)
C15 H15A 0.9900
C15 H15B 0.9900
C16 C20 1.510(3)
C16 H16A 1.0000
C17 C18 1.516(4)
C17 H17A 0.9800
C17 H17B 0.9800
C17 H17C 0.9800
C18 C20 1.334(4)
C18 C19 1.498(5)
C19 H19A 0.9800
C19 H19B 0.9800
C19 H19C 0.9800
C20 C21 1.481(4)
C23 H23A 0.9800
C23 H23B 0.9800
C23 H23C 0.9800
C25 H25A 0.9800
C25 H25B 0.9800
C25 H25C 0.9800

loop_
_geom_torsion_atom_site_label_1
_geom_torsion_atom_site_label_2
_geom_torsion_atom_site_label_3
_geom_torsion_atom_site_label_4
_geom_torsion
C16 O5 N1 C1 155.54(18)
C16 O5 N1 C13 -76.0(2)
O5 N1 C1 C2 2.6(3)
C13 N1 C1 C2 -122.7(3)
O5 N1 C1 C6 -173.8(2)
C13 N1 C1 C6 61.0(3)
C6 C1 C2 C3 0.3(4)
N1 C1 C2 C3 -176.0(3)
C1 C2 C3 C4 -0.4(5)
C2 C3 C4 C5 -0.2(5)
C3 C4 C5 C6 0.8(5)
C4 C5 C6 C1 -0.9(5)
C2 C1 C6 C5 0.3(4)
N1 C1 C6 C5 176.8(3)
C12 C7 C8 C9 -2.0(4)
C13 C7 C8 C9 175.8(2)
C7 C8 C9 C10 0.6(4)
C8 C9 C10 C11 1.0(4)
C9 C10 C11 C12 -1.2(4)
C10 C11 C12 C7 -0.2(4)
C8 C7 C12 C11 1.8(4)
C13 C7 C12 C11 -176.2(2)
C1 N1 C13 C7 59.2(3)
O5 N1 C13 C7 -65.4(2)
C1 N1 C13 C14 -171.03(19)
O5 N1 C13 C14 64.3(2)
C8 C7 C13 N1 58.3(3)
C12 C7 C13 N1 -123.9(2)
C8 C7 C13 C14 -67.3(3)
C12 C7 C13 C14 110.5(2)
N1 C13 C14 C24 -171.2(2)
C7 C13 C14 C24 -39.6(3)
N1 C13 C14 C15 -49.9(3)
C7 C13 C14 C15 81.7(3)
N1 C13 C14 C22 73.3(2)
C7 C13 C14 C22 -155.1(2)
C24 C14 C15 C16 168.4(2)
C22 C14 C15 C16 -73.1(3)
C13 C14 C15 C16 47.9(3)
N1 O5 C16 C20 -164.78(18)
N1 O5 C16 C15 69.2(2)
C14 C15 C16 O5 -57.2(3)
C14 C15 C16 C20 179.5(2)
C19 C18 C20 C21 -179.1(3)
C17 C18 C20 C21 0.1(4)
C19 C18 C20 C16 -1.2(4)
C17 C18 C20 C16 178.0(3)
O5 C16 C20 C18 138.0(2)
C15 C16 C20 C18 -99.6(3)
O5 C16 C20 C21 -44.0(3)
C15 C16 C20 C21 78.3(3)
C18 C20 C21 F1 -67.9(4)
C16 C20 C21 F1 114.2(3)
C18 C20 C21 F3 169.9(3)
C16 C20 C21 F3 -8.1(4)
C18 C20 C21 F2 51.2(4)
C16 C20 C21 F2 -126.8(3)
C23 O1 C22 O2 0.0(5)
C23 O1 C22 C14 -178.4(3)
C24 C14 C22 O2 -105.6(3)
C15 C14 C22 O2 134.2(3)
C13 C14 C22 O2 11.0(4)
C24 C14 C22 O1 72.8(3)
C15 C14 C22 O1 -47.4(3)
C13 C14 C22 O1 -170.6(2)
C25 O4 C24 O3 -4.6(4)
C25 O4 C24 C14 173.9(2)
C15 C14 C24 O3 -8.3(4)
C22 C14 C24 O3 -129.7(3)
C13 C14 C24 O3 114.1(3)
C15 C14 C24 O4 173.2(2)
C22 C14 C24 O4 51.8(3)
C13 C14 C24 O4 -64.4(3)
